data_2225000
loop_
_publ_author_name
'Meyer, Nadine'
'Mohr, Fabian'
'Tiekink, Edward R. T.'

_publ_section_title
;[\m-1,1'-Bis(diphenylphosphino)ferrocene-\k^2^<i>P</i>:<i>P</i>']bis[chloridogold(I)]--chloroform--hexane
 (2/2/1)
;
_journal_coeditor_code HG2624
_journal_issue 2
_journal_name_full 'Acta Crystallographica Section E'
_journal_page_first m168
_journal_page_last m169
_journal_paper_doi 10.1107/S1600536810001418
_journal_volume 66
_journal_year 2010
_chemical_formula_iupac '[Au2 Fe (C17 H14 P)2 Cl2], C H Cl3, 0.5C6 H14'
_chemical_formula_moiety 'C34 H28 Au2 Cl2 Fe P2, C H Cl3, 0.5(C6 H14)'
_chemical_formula_sum 'C38 H36 Au2 Cl5 Fe P2'
_chemical_formula_weight 1181.64
_chemical_name_systematic
;
[\m-1,1'-Bis(diphenylphosphino)ferrocene-
\k^2^<i>P</i>:<i>P</i>]bis[chloridogold(I)]--chloroform--hexane (2/2/1)
;
_space_group_IT_number 2
_symmetry_cell_setting triclinic
_symmetry_space_group_name_Hall '-P 1'
_symmetry_space_group_name_H-M 'P -1'
_atom_sites_solution_hydrogens geom
_atom_sites_solution_primary direct
_atom_sites_solution_secondary difmap
_audit_creation_method SHELXL-97
_cell_angle_alpha 103.586(7)
_cell_angle_beta 110.803(9)
_cell_angle_gamma 92.802(10)
_cell_formula_units_Z 2
_cell_length_a 11.631(5)
_cell_length_b 12.763(5)
_cell_length_c 14.530(7)
_cell_measurement_reflns_used 7032
_cell_measurement_temperature 98(2)
_cell_measurement_theta_max 30.1
_cell_measurement_theta_min 2.0
_cell_volume 1939.0(15)
_computing_cell_refinement 'CrystalClear (Rigaku/MSC, 2005)'
_computing_data_collection 'CrystalClear (Rigaku/MSC, 2005)'
_computing_data_reduction 'CrystalClear (Rigaku/MSC, 2005)'
_computing_molecular_graphics 'ORTEP-3 (Farrugia, 1997) and DIAMOND (Brandenburg, 2006)'
_computing_publication_material 'publCIF (Westrip, 2010)'
_computing_structure_refinement 'SHELXL97 (Sheldrick, 2008)'
_computing_structure_solution 'SHELXS97 (Sheldrick, 2008)'
_diffrn_ambient_temperature 98(2)
_diffrn_measured_fraction_theta_full 0.998
_diffrn_measured_fraction_theta_max 0.998
_diffrn_measurement_device_type 'Rigaku AFC12\K/SATURN724'
_diffrn_measurement_method \w
_diffrn_radiation_monochromator graphite
_diffrn_radiation_source 'fine-focus sealed tube'
_diffrn_radiation_type MoK\a
_diffrn_radiation_wavelength 0.71070
_diffrn_reflns_av_R_equivalents 0.041
_diffrn_reflns_av_sigmaI/netI 0.042
_diffrn_reflns_limit_h_max 14
_diffrn_reflns_limit_h_min -14
_diffrn_reflns_limit_k_max 16
_diffrn_reflns_limit_k_min -13
_diffrn_reflns_limit_l_max 17
_diffrn_reflns_limit_l_min -18
_diffrn_reflns_number 19988
_diffrn_reflns_theta_full 26.5
_diffrn_reflns_theta_max 26.5
_diffrn_reflns_theta_min 1.9
_diffrn_standards_decay_% '< 1'
_diffrn_standards_interval_count 0
_diffrn_standards_number 0
_exptl_absorpt_coefficient_mu 8.371
_exptl_absorpt_correction_T_max 1
_exptl_absorpt_correction_T_min 0.222
_exptl_absorpt_correction_type multi-scan
_exptl_absorpt_process_details '(ABSCOR; Higashi, 1995)'
_exptl_crystal_colour orange
_exptl_crystal_density_diffrn 2.024
_exptl_crystal_density_method 'not measured'
_exptl_crystal_description block
_exptl_crystal_F_000 1126
_exptl_crystal_size_max 0.22
_exptl_crystal_size_mid 0.19
_exptl_crystal_size_min 0.04
_refine_diff_density_max 2.53
_refine_diff_density_min -2.36
_refine_ls_extinction_method none
_refine_ls_goodness_of_fit_ref 1.08
_refine_ls_hydrogen_treatment constr
_refine_ls_matrix_type full
_refine_ls_number_parameters 433
_refine_ls_number_reflns 8010
_refine_ls_number_restraints 0
_refine_ls_restrained_S_all 1.08
_refine_ls_R_factor_all 0.041
_refine_ls_R_factor_gt 0.039
_refine_ls_shift/su_max 0.002
_refine_ls_shift/su_mean 0.000
_refine_ls_structure_factor_coef Fsqd
_refine_ls_weighting_details 'calc w=1/[\s^2^(Fo^2^)+(0.0508P)^2^+6.3295P] where P=(Fo^2^+2Fc^2^)/3'
_refine_ls_weighting_scheme calc
_refine_ls_wR_factor_gt 0.097
_refine_ls_wR_factor_ref 0.099
_reflns_number_gt 7541
_reflns_number_total 8010
_reflns_threshold_expression I>2\s(I)
_cod_data_source_file hg2624.cif
_cod_data_source_block I
_cod_database_code 2225000
_cod_database_fobs_code 2225000

loop_
_symmetry_equiv_pos_as_xyz
'x, y, z'
'-x, -y, -z'

loop_
_atom_site_type_symbol
_atom_site_label
_atom_site_fract_x
_atom_site_fract_y
_atom_site_fract_z
_atom_site_U_iso_or_equiv
_atom_site_adp_type
_atom_site_calc_flag
_atom_site_refinement_flags
_atom_site_occupancy
_atom_site_disorder_assembly
_atom_site_disorder_group
Au Au1 0.581716(18) 0.161739(17) 0.103915(15) 0.01852(8) Uani d . 1 . .
Au Au2 0.735621(18) -0.075680(16) 0.585129(15) 0.01820(8) Uani d . 1 . .
Fe Fe 0.74224(7) 0.14693(6) 0.41137(6) 0.01708(16) Uani d . 1 . .
Cl Cl1 0.37269(12) 0.10792(13) 0.00408(10) 0.0270(3) Uani d . 1 . .
Cl Cl2 0.73374(14) -0.26065(11) 0.53407(11) 0.0265(3) Uani d . 1 . .
Cl Cl3 0.79521(19) 0.55203(16) 0.72594(19) 0.0530(5) Uani d . 1 . .
Cl Cl4 0.62630(15) 0.67474(14) 0.79754(13) 0.0349(4) Uani d . 1 . .
Cl Cl5 0.5292(2) 0.47710(15) 0.62931(16) 0.0477(4) Uani d . 1 . .
P P1 0.78213(13) 0.21388(11) 0.20723(10) 0.0179(3) Uani d . 1 . .
P P2 0.73597(12) 0.10415(11) 0.63297(10) 0.0168(3) Uani d . 1 . .
C C1 0.8941(5) 0.1834(4) 0.1473(4) 0.0187(11) Uani d . 1 . .
C C2 1.0085(5) 0.1529(5) 0.1977(5) 0.0255(12) Uani d . 1 . .
H H2 1.0277 0.1439 0.2644 0.031 Uiso calc R 1 . .
C C3 1.0948(6) 0.1357(6) 0.1512(5) 0.0328(14) Uani d . 1 . .
H H3 1.1730 0.1165 0.1867 0.039 Uiso calc R 1 . .
C C4 1.0667(6) 0.1466(6) 0.0532(5) 0.0314(14) Uani d . 1 . .
H H4 1.1240 0.1324 0.0203 0.038 Uiso calc R 1 . .
C C5 0.9536(6) 0.1787(6) 0.0035(5) 0.0361(15) Uani d . 1 . .
H H5 0.9349 0.1880 -0.0630 0.043 Uiso calc R 1 . .
C C6 0.8673(6) 0.1974(5) 0.0497(4) 0.0283(13) Uani d . 1 . .
H H6 0.7906 0.2195 0.0150 0.034 Uiso calc R 1 . .
C C7 0.8213(6) 0.3588(4) 0.2703(4) 0.0222(12) Uani d . 1 . .
C C8 0.7257(6) 0.4229(5) 0.2624(5) 0.0263(13) Uani d . 1 . .
H H8 0.6418 0.3902 0.2237 0.032 Uiso calc R 1 . .
C C9 0.7524(7) 0.5335(6) 0.3104(5) 0.0355(15) Uani d . 1 . .
H H9 0.6872 0.5764 0.3063 0.043 Uiso calc R 1 . .
C C10 0.8745(7) 0.5806(5) 0.3643(5) 0.0360(16) Uani d . 1 . .
H H10 0.8931 0.6569 0.3951 0.043 Uiso calc R 1 . .
C C11 0.9705(7) 0.5189(6) 0.3743(5) 0.0354(15) Uani d . 1 . .
H H11 1.0539 0.5529 0.4135 0.042 Uiso calc R 1 . .
C C12 0.9458(6) 0.4076(5) 0.3274(5) 0.0286(13) Uani d . 1 . .
H H12 1.0117 0.3651 0.3336 0.034 Uiso calc R 1 . .
C C13 0.8234(5) 0.1463(4) 0.3073(4) 0.0191(11) Uani d . 1 . .
C C14 0.7668(5) 0.0387(5) 0.2938(4) 0.0216(11) Uani d . 1 . .
H H14 0.7026 -0.0056 0.2337 0.026 Uiso calc R 1 . .
C C15 0.8246(6) 0.0102(5) 0.3874(4) 0.0240(12) Uani d . 1 . .
H H15 0.8053 -0.0569 0.4002 0.029 Uiso calc R 1 . .
C C16 0.9153(5) 0.0984(5) 0.4582(4) 0.0267(13) Uani d . 1 . .
H H16 0.9667 0.1010 0.5264 0.032 Uiso calc R 1 . .
C C17 0.9160(5) 0.1821(5) 0.4094(4) 0.0226(12) Uani d . 1 . .
H H17 0.9686 0.2503 0.4391 0.027 Uiso calc R 1 . .
C C18 0.6783(5) 0.1609(4) 0.5259(4) 0.0167(10) Uani d . 1 . .
C C19 0.7099(5) 0.2673(4) 0.5177(4) 0.0204(11) Uani d . 1 . .
H H19 0.7694 0.3245 0.5696 0.024 Uiso calc R 1 . .
C C20 0.6348(5) 0.2711(5) 0.4162(4) 0.0229(12) Uani d . 1 . .
H H20 0.6367 0.3319 0.3893 0.028 Uiso calc R 1 . .
C C21 0.5572(5) 0.1694(5) 0.3625(4) 0.0232(12) Uani d . 1 . .
H H21 0.4986 0.1506 0.2940 0.028 Uiso calc R 1 . .
C C22 0.5828(5) 0.1011(5) 0.4293(4) 0.0193(11) Uani d . 1 . .
H H22 0.5438 0.0285 0.4133 0.023 Uiso calc R 1 . .
C C23 0.6329(5) 0.1383(4) 0.7019(4) 0.0188(11) Uani d . 1 . .
C C24 0.6470(5) 0.0969(5) 0.7854(4) 0.0223(11) Uani d . 1 . .
H H24 0.7115 0.0546 0.8066 0.027 Uiso calc R 1 . .
C C25 0.5684(6) 0.1168(5) 0.8376(4) 0.0261(12) Uani d . 1 . .
H H25 0.5780 0.0873 0.8937 0.031 Uiso calc R 1 . .
C C26 0.4740(6) 0.1807(5) 0.8078(5) 0.0261(13) Uani d . 1 . .
H H26 0.4217 0.1970 0.8451 0.031 Uiso calc R 1 . .
C C27 0.4581(6) 0.2194(5) 0.7238(5) 0.0273(13) Uani d . 1 . .
H H27 0.3923 0.2603 0.7020 0.033 Uiso calc R 1 . .
C C28 0.5369(5) 0.1997(4) 0.6704(4) 0.0209(11) Uani d . 1 . .
H H28 0.5256 0.2276 0.6131 0.025 Uiso calc R 1 . .
C C29 0.8855(5) 0.1835(5) 0.7195(4) 0.0191(11) Uani d . 1 . .
C C30 0.8942(6) 0.2915(5) 0.7667(5) 0.0253(12) Uani d . 1 . .
H H30 0.8219 0.3261 0.7529 0.030 Uiso calc R 1 . .
C C31 1.0095(6) 0.3513(5) 0.8356(5) 0.0306(14) Uani d . 1 . .
H H31 1.0158 0.4266 0.8674 0.037 Uiso calc R 1 . .
C C32 1.1147(6) 0.2991(6) 0.8568(5) 0.0318(14) Uani d . 1 . .
H H32 1.1928 0.3393 0.9037 0.038 Uiso calc R 1 . .
C C33 1.1069(5) 0.1903(5) 0.8108(5) 0.0280(13) Uani d . 1 . .
H H33 1.1789 0.1553 0.8269 0.034 Uiso calc R 1 . .
C C34 0.9930(5) 0.1316(5) 0.7406(4) 0.0209(11) Uani d . 1 . .
H H34 0.9876 0.0570 0.7071 0.025 Uiso calc R 1 . .
C C35 0.6456(7) 0.5917(6) 0.6900(6) 0.0385(16) Uani d . 1 . .
H H35 0.6385 0.6357 0.6401 0.046 Uiso calc R 1 . .
C C36 0.5378(6) 0.4984(6) 0.9665(5) 0.0350(15) Uani d . 1 . .
H H36A 0.5662 0.5739 0.9693 0.042 Uiso calc R 1 . .
H H36B 0.4838 0.4610 0.8947 0.042 Uiso calc R 1 . .
C C37 0.6526(7) 0.4386(6) 0.9999(5) 0.0357(15) Uani d . 1 . .
H H37A 0.7074 0.4771 1.0711 0.043 Uiso calc R 1 . .
H H37B 0.6242 0.3638 0.9988 0.043 Uiso calc R 1 . .
C C38 0.7268(7) 0.4324(6) 0.9323(6) 0.0436(18) Uani d . 1 . .
H H38A 0.7500 0.3593 0.9179 0.065 Uiso calc R 1 . .
H H38B 0.8021 0.4864 0.9673 0.065 Uiso calc R 1 . .
H H38C 0.6763 0.4475 0.8680 0.065 Uiso calc R 1 . .

loop_
_atom_site_aniso_label
_atom_site_aniso_U_11
_atom_site_aniso_U_22
_atom_site_aniso_U_33
_atom_site_aniso_U_12
_atom_site_aniso_U_13
_atom_site_aniso_U_23
Au1 0.01595(12) 0.02468(13) 0.01377(12) 0.00351(9) 0.00404(9) 0.00541(9)
Au2 0.01883(12) 0.01858(13) 0.01681(12) 0.00345(9) 0.00594(9) 0.00520(9)
Fe 0.0152(4) 0.0221(4) 0.0148(4) 0.0046(3) 0.0054(3) 0.0068(3)
Cl1 0.0172(6) 0.0406(8) 0.0188(7) 0.0039(6) 0.0032(5) 0.0058(6)
Cl2 0.0301(7) 0.0217(7) 0.0253(7) 0.0048(6) 0.0073(6) 0.0066(6)
Cl3 0.0501(11) 0.0430(10) 0.0916(16) 0.0231(9) 0.0479(12) 0.0288(10)
Cl4 0.0350(9) 0.0389(9) 0.0388(9) 0.0144(7) 0.0194(7) 0.0147(7)
Cl5 0.0600(12) 0.0370(9) 0.0527(11) 0.0106(8) 0.0284(10) 0.0124(8)
P1 0.0172(7) 0.0220(7) 0.0137(6) 0.0022(5) 0.0053(5) 0.0044(5)
P2 0.0155(6) 0.0196(7) 0.0145(6) 0.0028(5) 0.0044(5) 0.0052(5)
C1 0.018(3) 0.017(3) 0.018(3) -0.001(2) 0.005(2) 0.003(2)
C2 0.024(3) 0.034(3) 0.021(3) 0.008(2) 0.009(2) 0.010(2)
C3 0.024(3) 0.043(4) 0.035(4) 0.007(3) 0.012(3) 0.016(3)
C4 0.029(3) 0.048(4) 0.023(3) 0.011(3) 0.015(3) 0.011(3)
C5 0.029(3) 0.060(5) 0.021(3) 0.005(3) 0.010(3) 0.013(3)
C6 0.022(3) 0.045(4) 0.019(3) 0.008(3) 0.006(2) 0.013(3)
C7 0.030(3) 0.018(3) 0.020(3) 0.003(2) 0.010(2) 0.005(2)
C8 0.027(3) 0.024(3) 0.024(3) 0.005(2) 0.007(3) 0.003(2)
C9 0.041(4) 0.031(3) 0.028(3) 0.009(3) 0.007(3) 0.005(3)
C10 0.052(4) 0.022(3) 0.031(4) 0.001(3) 0.016(3) 0.002(3)
C11 0.035(4) 0.041(4) 0.029(3) -0.004(3) 0.016(3) 0.003(3)
C12 0.023(3) 0.033(3) 0.026(3) -0.002(2) 0.009(3) 0.002(3)
C13 0.020(3) 0.022(3) 0.015(3) 0.004(2) 0.006(2) 0.005(2)
C14 0.025(3) 0.025(3) 0.017(3) 0.008(2) 0.012(2) 0.004(2)
C15 0.029(3) 0.025(3) 0.027(3) 0.012(2) 0.017(3) 0.011(2)
C16 0.022(3) 0.046(4) 0.017(3) 0.017(3) 0.008(2) 0.014(3)
C17 0.012(3) 0.038(3) 0.017(3) 0.006(2) 0.002(2) 0.009(2)
C18 0.013(2) 0.024(3) 0.012(2) 0.006(2) 0.004(2) 0.004(2)
C19 0.024(3) 0.016(3) 0.019(3) 0.005(2) 0.009(2) 0.002(2)
C20 0.022(3) 0.024(3) 0.028(3) 0.008(2) 0.012(2) 0.011(2)
C21 0.016(3) 0.037(3) 0.018(3) 0.011(2) 0.005(2) 0.010(2)
C22 0.015(3) 0.021(3) 0.018(3) 0.000(2) 0.004(2) 0.001(2)
C23 0.021(3) 0.017(3) 0.017(3) 0.000(2) 0.007(2) 0.002(2)
C24 0.022(3) 0.027(3) 0.016(3) 0.002(2) 0.006(2) 0.004(2)
C25 0.027(3) 0.030(3) 0.019(3) -0.001(2) 0.007(2) 0.007(2)
C26 0.026(3) 0.026(3) 0.027(3) -0.001(2) 0.014(3) 0.002(2)
C27 0.027(3) 0.027(3) 0.031(3) 0.011(2) 0.014(3) 0.009(3)
C28 0.022(3) 0.018(3) 0.019(3) 0.001(2) 0.004(2) 0.003(2)
C29 0.018(3) 0.028(3) 0.008(2) 0.001(2) 0.003(2) 0.004(2)
C30 0.022(3) 0.027(3) 0.023(3) 0.006(2) 0.010(2) -0.002(2)
C31 0.034(3) 0.023(3) 0.026(3) -0.005(3) 0.008(3) -0.003(2)
C32 0.025(3) 0.042(4) 0.018(3) -0.001(3) 0.002(3) 0.001(3)
C33 0.015(3) 0.037(4) 0.024(3) 0.001(2) 0.002(2) 0.002(3)
C34 0.022(3) 0.025(3) 0.015(3) 0.006(2) 0.006(2) 0.004(2)
C35 0.048(4) 0.037(4) 0.043(4) 0.018(3) 0.025(4) 0.020(3)
C36 0.033(4) 0.043(4) 0.027(3) 0.002(3) 0.011(3) 0.005(3)
C37 0.041(4) 0.033(4) 0.030(3) 0.003(3) 0.010(3) 0.006(3)
C38 0.046(4) 0.038(4) 0.046(4) 0.009(3) 0.020(4) 0.006(3)

loop_
_atom_type_symbol
_atom_type_description
_atom_type_scat_dispersion_real
_atom_type_scat_dispersion_imag
_atom_type_scat_source
C C 0.0033 0.0016 'International Tables Vol C Tables 4.2.6.8 and 6.1.1.4'
H H 0.0000 0.0000 'International Tables Vol C Tables 4.2.6.8 and 6.1.1.4'
Au Au -2.0133 8.8022 'International Tables Vol C Tables 4.2.6.8 and 6.1.1.4'
Fe Fe 0.3463 0.8444 'International Tables Vol C Tables 4.2.6.8 and 6.1.1.4'
P P 0.1023 0.0942 'International Tables Vol C Tables 4.2.6.8 and 6.1.1.4'
Cl Cl 0.1484 0.1585 'International Tables Vol C Tables 4.2.6.8 and 6.1.1.4'

loop_
_geom_angle_atom_site_label_1
_geom_angle_atom_site_label_2
_geom_angle_atom_site_label_3
_geom_angle_site_symmetry_1
_geom_angle_site_symmetry_3
_geom_angle
_geom_angle_publ_flag
P1 Au1 Cl1 . . 177.27(5) y
P2 Au2 Cl2 . . 179.34(5) y
C18 Fe C22 . . 41.7(2) ?
C18 Fe C14 . . 144.2(2) ?
C22 Fe C14 . . 112.3(2) ?
C18 Fe C13 . . 173.4(2) ?
C22 Fe C13 . . 144.7(2) ?
C14 Fe C13 . . 41.0(2) ?
C18 Fe C15 . . 113.2(2) ?
C22 Fe C15 . . 107.2(2) ?
C14 Fe C15 . . 40.8(2) ?
C13 Fe C15 . . 68.5(2) ?
C18 Fe C19 . . 41.0(2) ?
C22 Fe C19 . . 69.1(2) ?
C14 Fe C19 . . 173.1(2) ?
C13 Fe C19 . . 134.4(2) ?
C15 Fe C19 . . 145.9(2) ?
C18 Fe C17 . . 133.0(2) ?
C22 Fe C17 . . 171.6(2) ?
C14 Fe C17 . . 68.6(2) ?
C13 Fe C17 . . 41.0(2) ?
C15 Fe C17 . . 67.8(2) ?
C19 Fe C17 . . 111.0(2) ?
C18 Fe C16 . . 108.3(2) ?
C22 Fe C16 . . 131.8(2) ?
C14 Fe C16 . . 68.6(2) ?
C13 Fe C16 . . 68.6(2) ?
C15 Fe C16 . . 40.3(2) ?
C19 Fe C16 . . 115.9(2) ?
C17 Fe C16 . . 40.2(2) ?
C18 Fe C20 . . 68.6(2) ?
C22 Fe C20 . . 67.8(2) ?
C14 Fe C20 . . 132.9(2) ?
C13 Fe C20 . . 110.8(2) ?
C15 Fe C20 . . 171.0(2) ?
C19 Fe C20 . . 40.7(2) ?
C17 Fe C20 . . 118.1(2) ?
C16 Fe C20 . . 148.5(3) ?
C18 Fe C21 . . 69.0(2) ?
C22 Fe C21 . . 40.3(2) ?
C14 Fe C21 . . 107.8(2) ?
C13 Fe C21 . . 115.0(2) ?
C15 Fe C21 . . 131.4(3) ?
C19 Fe C21 . . 68.6(2) ?
C17 Fe C21 . . 148.0(2) ?
C16 Fe C21 . . 170.5(3) ?
C20 Fe C21 . . 40.1(2) ?
C13 P1 C7 . . 106.1(3) ?
C13 P1 C1 . . 104.4(3) ?
C7 P1 C1 . . 105.0(3) ?
C13 P1 Au1 . . 110.77(19) ?
C7 P1 Au1 . . 113.9(2) ?
C1 P1 Au1 . . 115.77(19) ?
C18 P2 C29 . . 107.8(3) ?
C18 P2 C23 . . 104.4(2) ?
C29 P2 C23 . . 104.2(2) ?
C18 P2 Au2 . . 112.56(18) ?
C29 P2 Au2 . . 115.27(19) ?
C23 P2 Au2 . . 111.73(18) ?
C6 C1 C2 . . 119.2(5) ?
C6 C1 P1 . . 118.4(4) ?
C2 C1 P1 . . 122.3(4) ?
C3 C2 C1 . . 120.6(6) ?
C3 C2 H2 . . 119.7 ?
C1 C2 H2 . . 119.7 ?
C4 C3 C2 . . 120.2(6) ?
C4 C3 H3 . . 119.9 ?
C2 C3 H3 . . 119.9 ?
C3 C4 C5 . . 119.2(6) ?
C3 C4 H4 . . 120.4 ?
C5 C4 H4 . . 120.4 ?
C4 C5 C6 . . 121.1(6) ?
C4 C5 H5 . . 119.4 ?
C6 C5 H5 . . 119.4 ?
C5 C6 C1 . . 119.7(6) ?
C5 C6 H6 . . 120.2 ?
C1 C6 H6 . . 120.2 ?
C8 C7 C12 . . 119.6(5) ?
C8 C7 P1 . . 119.1(5) ?
C12 C7 P1 . . 121.3(5) ?
C9 C8 C7 . . 120.6(6) ?
C9 C8 H8 . . 119.7 ?
C7 C8 H8 . . 119.7 ?
C10 C9 C8 . . 119.3(6) ?
C10 C9 H9 . . 120.4 ?
C8 C9 H9 . . 120.4 ?
C9 C10 C11 . . 121.3(6) ?
C9 C10 H10 . . 119.4 ?
C11 C10 H10 . . 119.4 ?
C10 C11 C12 . . 120.4(6) ?
C10 C11 H11 . . 119.8 ?
C12 C11 H11 . . 119.8 ?
C11 C12 C7 . . 118.8(6) ?
C11 C12 H12 . . 120.6 ?
C7 C12 H12 . . 120.6 ?
C14 C13 C17 . . 107.5(5) ?
C14 C13 P1 . . 122.8(4) ?
C17 C13 P1 . . 129.7(4) ?
C14 C13 Fe . . 69.5(3) ?
C17 C13 Fe . . 70.0(3) ?
P1 C13 Fe . . 127.4(3) ?
C15 C14 C13 . . 107.4(5) ?
C15 C14 Fe . . 69.7(3) ?
C13 C14 Fe . . 69.5(3) ?
C15 C14 H14 . . 126.3 ?
C13 C14 H14 . . 126.3 ?
Fe C14 H14 . . 126.0 ?
C16 C15 C14 . . 108.8(5) ?
C16 C15 Fe . . 70.3(3) ?
C14 C15 Fe . . 69.5(3) ?
C16 C15 H15 . . 125.6 ?
C14 C15 H15 . . 125.6 ?
Fe C15 H15 . . 126.3 ?
C17 C16 C15 . . 108.0(5) ?
C17 C16 Fe . . 69.9(3) ?
C15 C16 Fe . . 69.4(3) ?
C17 C16 H16 . . 126.0 ?
C15 C16 H16 . . 126.0 ?
Fe C16 H16 . . 126.3 ?
C16 C17 C13 . . 108.4(5) ?
C16 C17 Fe . . 69.9(3) ?
C13 C17 Fe . . 69.0(3) ?
C16 C17 H17 . . 125.8 ?
C13 C17 H17 . . 125.8 ?
Fe C17 H17 . . 126.9 ?
C19 C18 C22 . . 107.6(5) ?
C19 C18 P2 . . 129.7(4) ?
C22 C18 P2 . . 122.6(4) ?
C19 C18 Fe . . 70.7(3) ?
C22 C18 Fe . . 69.6(3) ?
P2 C18 Fe . . 126.4(3) ?
C18 C19 C20 . . 107.1(5) ?
C18 C19 Fe . . 68.2(3) ?
C20 C19 Fe . . 70.0(3) ?
C18 C19 H19 . . 126.5 ?
C20 C19 H19 . . 126.5 ?
Fe C19 H19 . . 126.8 ?
C21 C20 C19 . . 109.1(5) ?
C21 C20 Fe . . 70.0(3) ?
C19 C20 Fe . . 69.3(3) ?
C21 C20 H20 . . 125.5 ?
C19 C20 H20 . . 125.5 ?
Fe C20 H20 . . 126.9 ?
C22 C21 C20 . . 107.8(5) ?
C22 C21 Fe . . 68.6(3) ?
C20 C21 Fe . . 69.9(3) ?
C22 C21 H21 . . 126.1 ?
C20 C21 H21 . . 126.1 ?
Fe C21 H21 . . 127.0 ?
C21 C22 C18 . . 108.4(5) ?
C21 C22 Fe . . 71.0(3) ?
C18 C22 Fe . . 68.7(3) ?
C21 C22 H22 . . 125.8 ?
C18 C22 H22 . . 125.8 ?
Fe C22 H22 . . 126.0 ?
C24 C23 C28 . . 119.5(5) ?
C24 C23 P2 . . 118.4(4) ?
C28 C23 P2 . . 122.1(4) ?
C25 C24 C23 . . 120.7(5) ?
C25 C24 H24 . . 119.7 ?
C23 C24 H24 . . 119.7 ?
C24 C25 C26 . . 120.0(6) ?
C24 C25 H25 . . 120.0 ?
C26 C25 H25 . . 120.0 ?
C27 C26 C25 . . 119.4(5) ?
C27 C26 H26 . . 120.3 ?
C25 C26 H26 . . 120.3 ?
C26 C27 C28 . . 121.1(5) ?
C26 C27 H27 . . 119.5 ?
C28 C27 H27 . . 119.5 ?
C27 C28 C23 . . 119.4(5) ?
C27 C28 H28 . . 120.3 ?
C23 C28 H28 . . 120.3 ?
C30 C29 C34 . . 119.9(5) ?
C30 C29 P2 . . 120.8(4) ?
C34 C29 P2 . . 119.3(4) ?
C29 C30 C31 . . 120.4(6) ?
C29 C30 H30 . . 119.8 ?
C31 C30 H30 . . 119.8 ?
C32 C31 C30 . . 119.3(6) ?
C32 C31 H31 . . 120.3 ?
C30 C31 H31 . . 120.3 ?
C33 C32 C31 . . 120.9(6) ?
C33 C32 H32 . . 119.6 ?
C31 C32 H32 . . 119.6 ?
C32 C33 C34 . . 119.8(6) ?
C32 C33 H33 . . 120.1 ?
C34 C33 H33 . . 120.1 ?
C33 C34 C29 . . 119.8(5) ?
C33 C34 H34 . . 120.1 ?
C29 C34 H34 . . 120.1 ?
Cl5 C35 Cl4 . . 111.4(4) ?
Cl5 C35 Cl3 . . 111.0(4) ?
Cl4 C35 Cl3 . . 110.2(4) ?
Cl5 C35 H35 . . 108.1 ?
Cl4 C35 H35 . . 108.1 ?
Cl3 C35 H35 . . 108.1 ?
C36 C36 C37 2_667 . 112.6(7) ?
C36 C36 H36A 2_667 . 109.1 ?
C37 C36 H36A . . 109.1 ?
C36 C36 H36B 2_667 . 109.1 ?
C37 C36 H36B . . 109.1 ?
H36A C36 H36B . . 107.8 ?
C38 C37 C36 . . 113.2(6) ?
C38 C37 H37A . . 108.9 ?
C36 C37 H37A . . 108.9 ?
C38 C37 H37B . . 108.9 ?
C36 C37 H37B . . 108.9 ?
H37A C37 H37B . . 107.8 ?
C37 C38 H38A . . 109.5 ?
C37 C38 H38B . . 109.5 ?
H38A C38 H38B . . 109.5 ?
C37 C38 H38C . . 109.5 ?
H38A C38 H38C . . 109.5 ?
H38B C38 H38C . . 109.5 ?

loop_
_geom_bond_atom_site_label_1
_geom_bond_atom_site_label_2
_geom_bond_site_symmetry_2
_geom_bond_distance
_geom_bond_publ_flag
Au1 Cl1 . 2.3131(17) y
Au1 P1 . 2.2413(17) y
Au2 Cl2 . 2.2988(17) y
Au2 P2 . 2.2357(17) y
Fe C18 . 2.026(5) ?
Fe C22 . 2.039(5) ?
Fe C14 . 2.045(5) ?
Fe C13 . 2.046(5) ?
Fe C15 . 2.049(5) ?
Fe C19 . 2.059(5) ?
Fe C17 . 2.060(6) ?
Fe C16 . 2.060(6) ?
Fe C20 . 2.069(5) ?
Fe C21 . 2.071(5) ?
Cl3 C35 . 1.767(7) ?
Cl4 C35 . 1.764(7) ?
Cl5 C35 . 1.761(8) ?
P1 C13 . 1.795(6) ?
P1 C7 . 1.814(6) ?
P1 C1 . 1.817(5) ?
P2 C18 . 1.798(5) ?
P2 C29 . 1.819(6) ?
P2 C23 . 1.825(5) ?
C1 C6 . 1.396(8) ?
C1 C2 . 1.397(8) ?
C2 C3 . 1.396(8) ?
C2 H2 . 0.9500 ?
C3 C4 . 1.386(9) ?
C3 H3 . 0.9500 ?
C4 C5 . 1.392(9) ?
C4 H4 . 0.9500 ?
C5 C6 . 1.394(9) ?
C5 H5 . 0.9500 ?
C6 H6 . 0.9500 ?
C7 C8 . 1.401(8) ?
C7 C12 . 1.410(8) ?
C8 C9 . 1.385(9) ?
C8 H8 . 0.9500 ?
C9 C10 . 1.377(10) ?
C9 H9 . 0.9500 ?
C10 C11 . 1.383(10) ?
C10 H10 . 0.9500 ?
C11 C12 . 1.391(9) ?
C11 H11 . 0.9500 ?
C12 H12 . 0.9500 ?
C13 C14 . 1.432(8) ?
C13 C17 . 1.439(8) ?
C14 C15 . 1.428(8) ?
C14 H14 . 0.9500 ?
C15 C16 . 1.417(9) ?
C15 H15 . 0.9500 ?
C16 C17 . 1.415(8) ?
C16 H16 . 0.9500 ?
C17 H17 . 0.9500 ?
C18 C19 . 1.432(8) ?
C18 C22 . 1.446(7) ?
C19 C20 . 1.437(8) ?
C19 H19 . 0.9500 ?
C20 C21 . 1.420(8) ?
C20 H20 . 0.9500 ?
C21 C22 . 1.417(8) ?
C21 H21 . 0.9500 ?
C22 H22 . 0.9500 ?
C23 C24 . 1.396(8) ?
C23 C28 . 1.399(8) ?
C24 C25 . 1.379(8) ?
C24 H24 . 0.9500 ?
C25 C26 . 1.404(9) ?
C25 H25 . 0.9500 ?
C26 C27 . 1.378(9) ?
C26 H26 . 0.9500 ?
C27 C28 . 1.393(8) ?
C27 H27 . 0.9500 ?
C28 H28 . 0.9500 ?
C29 C30 . 1.369(8) ?
C29 C34 . 1.414(8) ?
C30 C31 . 1.404(9) ?
C30 H30 . 0.9500 ?
C31 C32 . 1.394(9) ?
C31 H31 . 0.9500 ?
C32 C33 . 1.376(9) ?
C32 H32 . 0.9500 ?
C33 C34 . 1.393(8) ?
C33 H33 . 0.9500 ?
C34 H34 . 0.9500 ?
C35 H35 . 1.0000 ?
C36 C36 2_667 1.521(13) ?
C36 C37 . 1.554(9) ?
C36 H36A . 0.9900 ?
C36 H36B . 0.9900 ?
C37 C38 . 1.511(10) ?
C37 H37A . 0.9900 ?
C37 H37B . 0.9900 ?
C38 H38A . 0.9800 ?
C38 H38B . 0.9800 ?
C38 H38C . 0.9800 ?

loop_
_geom_hbond_atom_site_label_D
_geom_hbond_atom_site_label_H
_geom_hbond_atom_site_label_A
_geom_hbond_site_symmetry_A
_geom_hbond_distance_DH
_geom_hbond_distance_HA
_geom_hbond_distance_DA
_geom_hbond_angle_DHA
C35 H35 Cl2 1_565 1.00 2.72 3.634(8) 153

loop_
_geom_torsion_atom_site_label_1
_geom_torsion_atom_site_label_2
_geom_torsion_atom_site_label_3
_geom_torsion_atom_site_label_4
_geom_torsion_site_symmetry_1
_geom_torsion_site_symmetry_2
_geom_torsion_site_symmetry_3
_geom_torsion_site_symmetry_4
_geom_torsion
_geom_torsion_publ_flag
Cl1 Au1 P1 C13 . . . . 38.5(11) ?
Cl1 Au1 P1 C7 . . . . -81.1(11) ?
Cl1 Au1 P1 C1 . . . . 157.1(11) ?
Cl2 Au2 P2 C18 . . . . -16(5) ?
Cl2 Au2 P2 C29 . . . . -141(4) ?
Cl2 Au2 P2 C23 . . . . 101(4) ?
C13 P1 C1 C6 . . . . 162.1(5) ?
C7 P1 C1 C6 . . . . -86.4(5) ?
Au1 P1 C1 C6 . . . . 40.1(5) ?
C13 P1 C1 C2 . . . . -21.8(5) ?
C7 P1 C1 C2 . . . . 89.7(5) ?
Au1 P1 C1 C2 . . . . -143.8(4) ?
C6 C1 C2 C3 . . . . -0.5(9) ?
P1 C1 C2 C3 . . . . -176.6(5) ?
C1 C2 C3 C4 . . . . -1.3(10) ?
C2 C3 C4 C5 . . . . 2.3(11) ?
C3 C4 C5 C6 . . . . -1.6(11) ?
C4 C5 C6 C1 . . . . -0.2(11) ?
C2 C1 C6 C5 . . . . 1.3(9) ?
P1 C1 C6 C5 . . . . 177.5(5) ?
C13 P1 C7 C8 . . . . -113.5(5) ?
C1 P1 C7 C8 . . . . 136.3(5) ?
Au1 P1 C7 C8 . . . . 8.6(5) ?
C13 P1 C7 C12 . . . . 66.1(5) ?
C1 P1 C7 C12 . . . . -44.1(5) ?
Au1 P1 C7 C12 . . . . -171.7(4) ?
C12 C7 C8 C9 . . . . -0.3(9) ?
P1 C7 C8 C9 . . . . 179.4(5) ?
C7 C8 C9 C10 . . . . 1.6(10) ?
C8 C9 C10 C11 . . . . -2.3(10) ?
C9 C10 C11 C12 . . . . 1.9(11) ?
C10 C11 C12 C7 . . . . -0.6(10) ?
C8 C7 C12 C11 . . . . -0.2(9) ?
P1 C7 C12 C11 . . . . -179.9(5) ?
C7 P1 C13 C14 . . . . 155.6(4) ?
C1 P1 C13 C14 . . . . -93.8(5) ?
Au1 P1 C13 C14 . . . . 31.5(5) ?
C7 P1 C13 C17 . . . . -26.9(6) ?
C1 P1 C13 C17 . . . . 83.7(5) ?
Au1 P1 C13 C17 . . . . -151.1(4) ?
C7 P1 C13 Fe . . . . 67.4(4) ?
C1 P1 C13 Fe . . . . 178.1(3) ?
Au1 P1 C13 Fe . . . . -56.7(4) ?
C18 Fe C13 C14 . . . . 144.5(18) ?
C22 Fe C13 C14 . . . . -51.6(5) ?
C15 Fe C13 C14 . . . . 38.1(3) ?
C19 Fe C13 C14 . . . . -172.6(3) ?
C17 Fe C13 C14 . . . . 118.5(5) ?
C16 Fe C13 C14 . . . . 81.6(4) ?
C20 Fe C13 C14 . . . . -132.2(3) ?
C21 Fe C13 C14 . . . . -88.8(4) ?
C18 Fe C13 C17 . . . . 26(2) ?
C22 Fe C13 C17 . . . . -170.1(4) ?
C14 Fe C13 C17 . . . . -118.5(5) ?
C15 Fe C13 C17 . . . . -80.4(4) ?
C19 Fe C13 C17 . . . . 68.9(4) ?
C16 Fe C13 C17 . . . . -36.9(4) ?
C20 Fe C13 C17 . . . . 109.3(4) ?
C21 Fe C13 C17 . . . . 152.8(3) ?
C18 Fe C13 P1 . . . . -99.3(18) ?
C22 Fe C13 P1 . . . . 64.6(6) ?
C14 Fe C13 P1 . . . . 116.2(5) ?
C15 Fe C13 P1 . . . . 154.3(4) ?
C19 Fe C13 P1 . . . . -56.4(5) ?
C17 Fe C13 P1 . . . . -125.3(5) ?
C16 Fe C13 P1 . . . . -162.2(4) ?
C20 Fe C13 P1 . . . . -16.0(4) ?
C21 Fe C13 P1 . . . . 27.4(5) ?
C17 C13 C14 C15 . . . . 0.3(6) ?
P1 C13 C14 C15 . . . . 178.2(4) ?
Fe C13 C14 C15 . . . . -59.7(4) ?
C17 C13 C14 Fe . . . . 60.0(4) ?
P1 C13 C14 Fe . . . . -122.1(4) ?
C18 Fe C14 C15 . . . . -55.0(5) ?
C22 Fe C14 C15 . . . . -90.8(4) ?
C13 Fe C14 C15 . . . . 118.5(5) ?
C19 Fe C14 C15 . . . . 168.8(18) ?
C17 Fe C14 C15 . . . . 80.3(4) ?
C16 Fe C14 C15 . . . . 37.0(4) ?
C20 Fe C14 C15 . . . . -170.7(3) ?
C21 Fe C14 C15 . . . . -133.6(4) ?
C18 Fe C14 C13 . . . . -173.5(3) ?
C22 Fe C14 C13 . . . . 150.7(3) ?
C15 Fe C14 C13 . . . . -118.5(5) ?
C19 Fe C14 C13 . . . . 50(2) ?
C17 Fe C14 C13 . . . . -38.3(3) ?
C16 Fe C14 C13 . . . . -81.5(4) ?
C20 Fe C14 C13 . . . . 70.8(4) ?
C21 Fe C14 C13 . . . . 107.9(3) ?
C13 C14 C15 C16 . . . . 0.2(6) ?
Fe C14 C15 C16 . . . . -59.4(4) ?
C13 C14 C15 Fe . . . . 59.6(4) ?
C18 Fe C15 C16 . . . . -91.3(4) ?
C22 Fe C15 C16 . . . . -135.5(3) ?
C14 Fe C15 C16 . . . . 120.1(5) ?
C13 Fe C15 C16 . . . . 81.8(4) ?
C19 Fe C15 C16 . . . . -57.6(5) ?
C17 Fe C15 C16 . . . . 37.4(3) ?
C20 Fe C15 C16 . . . . 169.2(13) ?
C21 Fe C15 C16 . . . . -173.2(3) ?
C18 Fe C15 C14 . . . . 148.6(3) ?
C22 Fe C15 C14 . . . . 104.5(4) ?
C13 Fe C15 C14 . . . . -38.3(3) ?
C19 Fe C15 C14 . . . . -177.6(4) ?
C17 Fe C15 C14 . . . . -82.6(4) ?
C16 Fe C15 C14 . . . . -120.1(5) ?
C20 Fe C15 C14 . . . . 49.2(16) ?
C21 Fe C15 C14 . . . . 66.7(4) ?
C14 C15 C16 C17 . . . . -0.6(6) ?
Fe C15 C16 C17 . . . . -59.5(4) ?
C14 C15 C16 Fe . . . . 58.9(4) ?
C18 Fe C16 C17 . . . . -136.2(3) ?
C22 Fe C16 C17 . . . . -176.8(3) ?
C14 Fe C16 C17 . . . . 81.8(4) ?
C13 Fe C16 C17 . . . . 37.6(3) ?
C15 Fe C16 C17 . . . . 119.2(5) ?
C19 Fe C16 C17 . . . . -92.5(4) ?
C20 Fe C16 C17 . . . . -57.6(6) ?
C21 Fe C16 C17 . . . . 151.5(12) ?
C18 Fe C16 C15 . . . . 104.6(3) ?
C22 Fe C16 C15 . . . . 64.0(4) ?
C14 Fe C16 C15 . . . . -37.4(3) ?
C13 Fe C16 C15 . . . . -81.6(3) ?
C19 Fe C16 C15 . . . . 148.3(3) ?
C17 Fe C16 C15 . . . . -119.2(5) ?
C20 Fe C16 C15 . . . . -176.8(4) ?
C21 Fe C16 C15 . . . . 32.3(15) ?
C15 C16 C17 C13 . . . . 0.7(6) ?
Fe C16 C17 C13 . . . . -58.4(4) ?
C15 C16 C17 Fe . . . . 59.2(4) ?
C14 C13 C17 C16 . . . . -0.6(6) ?
P1 C13 C17 C16 . . . . -178.4(4) ?
Fe C13 C17 C16 . . . . 59.0(4) ?
C14 C13 C17 Fe . . . . -59.6(4) ?
P1 C13 C17 Fe . . . . 122.6(5) ?
C18 Fe C17 C16 . . . . 64.0(5) ?
C22 Fe C17 C16 . . . . 16.7(18) ?
C14 Fe C17 C16 . . . . -81.7(4) ?
C13 Fe C17 C16 . . . . -120.0(5) ?
C15 Fe C17 C16 . . . . -37.6(4) ?
C19 Fe C17 C16 . . . . 105.6(4) ?
C20 Fe C17 C16 . . . . 150.0(4) ?
C21 Fe C17 C16 . . . . -171.4(4) ?
C18 Fe C17 C13 . . . . -176.1(3) ?
C22 Fe C17 C13 . . . . 136.6(15) ?
C14 Fe C17 C13 . . . . 38.2(3) ?
C15 Fe C17 C13 . . . . 82.4(4) ?
C19 Fe C17 C13 . . . . -134.4(3) ?
C16 Fe C17 C13 . . . . 120.0(5) ?
C20 Fe C17 C13 . . . . -90.0(4) ?
C21 Fe C17 C13 . . . . -51.5(6) ?
C29 P2 C18 C19 . . . . -21.3(5) ?
C23 P2 C18 C19 . . . . 89.1(5) ?
Au2 P2 C18 C19 . . . . -149.5(4) ?
C29 P2 C18 C22 . . . . 160.9(4) ?
C23 P2 C18 C22 . . . . -88.7(4) ?
Au2 P2 C18 C22 . . . . 32.6(5) ?
C29 P2 C18 Fe . . . . 73.3(4) ?
C23 P2 C18 Fe . . . . -176.4(3) ?
Au2 P2 C18 Fe . . . . -55.0(4) ?
C22 Fe C18 C19 . . . . -118.2(4) ?
C14 Fe C18 C19 . . . . -172.7(4) ?
C13 Fe C18 C19 . . . . 47.8(19) ?
C15 Fe C18 C19 . . . . 151.6(3) ?
C17 Fe C18 C19 . . . . 71.1(4) ?
C16 Fe C18 C19 . . . . 108.7(4) ?
C20 Fe C18 C19 . . . . -37.9(3) ?
C21 Fe C18 C19 . . . . -81.1(3) ?
C14 Fe C18 C22 . . . . -54.5(5) ?
C13 Fe C18 C22 . . . . 166.0(18) ?
C15 Fe C18 C22 . . . . -90.2(4) ?
C19 Fe C18 C22 . . . . 118.2(4) ?
C17 Fe C18 C22 . . . . -170.8(3) ?
C16 Fe C18 C22 . . . . -133.1(3) ?
C20 Fe C18 C22 . . . . 80.3(3) ?
C21 Fe C18 C22 . . . . 37.1(3) ?
C22 Fe C18 P2 . . . . 116.2(5) ?
C14 Fe C18 P2 . . . . 61.6(5) ?
C13 Fe C18 P2 . . . . -77.8(19) ?
C15 Fe C18 P2 . . . . 26.0(4) ?
C19 Fe C18 P2 . . . . -125.6(5) ?
C17 Fe C18 P2 . . . . -54.6(5) ?
C16 Fe C18 P2 . . . . -17.0(4) ?
C20 Fe C18 P2 . . . . -163.5(4) ?
C21 Fe C18 P2 . . . . 153.3(4) ?
C22 C18 C19 C20 . . . . -0.6(6) ?
P2 C18 C19 C20 . . . . -178.7(4) ?
Fe C18 C19 C20 . . . . 59.5(4) ?
C22 C18 C19 Fe . . . . -60.1(3) ?
P2 C18 C19 Fe . . . . 121.8(4) ?
C22 Fe C19 C18 . . . . 38.9(3) ?
C14 Fe C19 C18 . . . . 141.9(19) ?
C13 Fe C19 C18 . . . . -173.2(3) ?
C15 Fe C19 C18 . . . . -51.1(5) ?
C17 Fe C19 C18 . . . . -132.2(3) ?
C16 Fe C19 C18 . . . . -88.5(4) ?
C20 Fe C19 C18 . . . . 118.8(5) ?
C21 Fe C19 C18 . . . . 82.3(3) ?
C18 Fe C19 C20 . . . . -118.8(5) ?
C22 Fe C19 C20 . . . . -79.9(4) ?
C14 Fe C19 C20 . . . . 23(2) ?
C13 Fe C19 C20 . . . . 68.0(4) ?
C15 Fe C19 C20 . . . . -169.9(4) ?
C17 Fe C19 C20 . . . . 109.0(4) ?
C16 Fe C19 C20 . . . . 152.7(3) ?
C21 Fe C19 C20 . . . . -36.5(3) ?
C18 C19 C20 C21 . . . . 0.4(6) ?
Fe C19 C20 C21 . . . . 58.8(4) ?
C18 C19 C20 Fe . . . . -58.4(4) ?
C18 Fe C20 C21 . . . . -82.5(3) ?
C22 Fe C20 C21 . . . . -37.4(3) ?
C14 Fe C20 C21 . . . . 63.0(4) ?
C13 Fe C20 C21 . . . . 104.5(3) ?
C15 Fe C20 C21 . . . . 20.6(16) ?
C19 Fe C20 C21 . . . . -120.7(5) ?
C17 Fe C20 C21 . . . . 149.1(3) ?
C16 Fe C20 C21 . . . . -172.8(4) ?
C18 Fe C20 C19 . . . . 38.2(3) ?
C22 Fe C20 C19 . . . . 83.2(4) ?
C14 Fe C20 C19 . . . . -176.3(3) ?
C13 Fe C20 C19 . . . . -134.8(3) ?
C15 Fe C20 C19 . . . . 141.2(14) ?
C17 Fe C20 C19 . . . . -90.2(4) ?
C16 Fe C20 C19 . . . . -52.1(6) ?
C21 Fe C20 C19 . . . . 120.7(5) ?
C19 C20 C21 C22 . . . . 0.0(6) ?
Fe C20 C21 C22 . . . . 58.3(4) ?
C19 C20 C21 Fe . . . . -58.3(4) ?
C18 Fe C21 C22 . . . . -38.3(3) ?
C14 Fe C21 C22 . . . . 103.8(4) ?
C13 Fe C21 C22 . . . . 147.3(3) ?
C15 Fe C21 C22 . . . . 64.7(4) ?
C19 Fe C21 C22 . . . . -82.5(3) ?
C17 Fe C21 C22 . . . . -178.2(4) ?
C16 Fe C21 C22 . . . . 37.2(15) ?
C20 Fe C21 C22 . . . . -119.5(5) ?
C18 Fe C21 C20 . . . . 81.2(3) ?
C22 Fe C21 C20 . . . . 119.5(5) ?
C14 Fe C21 C20 . . . . -136.7(3) ?
C13 Fe C21 C20 . . . . -93.1(4) ?
C15 Fe C21 C20 . . . . -175.8(3) ?
C19 Fe C21 C20 . . . . 37.1(3) ?
C17 Fe C21 C20 . . . . -58.6(6) ?
C16 Fe C21 C20 . . . . 156.8(12) ?
C20 C21 C22 C18 . . . . -0.4(6) ?
Fe C21 C22 C18 . . . . 58.7(4) ?
C20 C21 C22 Fe . . . . -59.1(4) ?
C19 C18 C22 C21 . . . . 0.6(6) ?
P2 C18 C22 C21 . . . . 178.9(4) ?
Fe C18 C22 C21 . . . . -60.2(4) ?
C19 C18 C22 Fe . . . . 60.8(3) ?
P2 C18 C22 Fe . . . . -120.9(4) ?
C18 Fe C22 C21 . . . . 119.5(5) ?
C14 Fe C22 C21 . . . . -91.6(4) ?
C13 Fe C22 C21 . . . . -57.8(5) ?
C15 Fe C22 C21 . . . . -134.8(3) ?
C19 Fe C22 C21 . . . . 81.2(4) ?
C17 Fe C22 C21 . . . . 173.4(15) ?
C16 Fe C22 C21 . . . . -172.3(3) ?
C20 Fe C22 C21 . . . . 37.3(3) ?
C14 Fe C22 C18 . . . . 149.0(3) ?
C13 Fe C22 C18 . . . . -177.3(4) ?
C15 Fe C22 C18 . . . . 105.8(3) ?
C19 Fe C22 C18 . . . . -38.3(3) ?
C17 Fe C22 C18 . . . . 53.9(17) ?
C16 Fe C22 C18 . . . . 68.3(4) ?
C20 Fe C22 C18 . . . . -82.2(3) ?
C21 Fe C22 C18 . . . . -119.5(5) ?
C18 P2 C23 C24 . . . . 174.6(4) ?
C29 P2 C23 C24 . . . . -72.5(5) ?
Au2 P2 C23 C24 . . . . 52.6(5) ?
C18 P2 C23 C28 . . . . -2.1(5) ?
C29 P2 C23 C28 . . . . 110.9(5) ?
Au2 P2 C23 C28 . . . . -124.0(4) ?
C28 C23 C24 C25 . . . . -0.7(8) ?
P2 C23 C24 C25 . . . . -177.4(4) ?
C23 C24 C25 C26 . . . . -1.0(9) ?
C24 C25 C26 C27 . . . . 2.5(9) ?
C25 C26 C27 C28 . . . . -2.4(9) ?
C26 C27 C28 C23 . . . . 0.8(9) ?
C24 C23 C28 C27 . . . . 0.8(8) ?
P2 C23 C28 C27 . . . . 177.4(4) ?
C18 P2 C29 C30 . . . . 63.6(5) ?
C23 P2 C29 C30 . . . . -46.9(5) ?
Au2 P2 C29 C30 . . . . -169.7(4) ?
C18 P2 C29 C34 . . . . -118.7(4) ?
C23 P2 C29 C34 . . . . 130.8(4) ?
Au2 P2 C29 C34 . . . . 8.0(5) ?
C34 C29 C30 C31 . . . . 0.5(9) ?
P2 C29 C30 C31 . . . . 178.2(5) ?
C29 C30 C31 C32 . . . . -1.2(9) ?
C30 C31 C32 C33 . . . . 0.3(10) ?
C31 C32 C33 C34 . . . . 1.2(10) ?
C32 C33 C34 C29 . . . . -1.9(9) ?
C30 C29 C34 C33 . . . . 1.1(8) ?
P2 C29 C34 C33 . . . . -176.6(4) ?
C36 C36 C37 C38 2_667 . . . 178.6(7) ?
